data_7038404
loop_
_publ_author_name
'Liu, Jin-Xiu'
'Zeng, Xian-Chong'
'Zhang, Lei'
'Zhang, Jian'

_publ_section_title
;
 A new cadmium-doped titanium-oxo cluster with stable photocatalytic H2
 evolution properties.
;
_journal_issue 11
_journal_name_full 'Dalton transactions (Cambridge, England : 2003)'
_journal_page_first 4501
_journal_page_last 4503
_journal_paper_doi 10.1039/c6dt00333h
_journal_volume 45
_journal_year 2016
_chemical_formula_moiety 'C66 H102 Cd2 O30 Ti4'
_chemical_formula_sum 'C66 H122 Cd2 O30 Ti4'
_chemical_formula_weight 1812.04
_chemical_name_systematic
; 
 ? 
;
_space_group_IT_number 2
_space_group_name_Hall '-P 1'
_symmetry_cell_setting triclinic
_symmetry_space_group_name_Hall '-P 1'
_symmetry_space_group_name_H-M 'P -1'
_atom_sites_solution_hydrogens geom
_atom_sites_solution_primary direct
_atom_sites_solution_secondary difmap
_audit_creation_method SHELXL-97
_audit_update_record
;
2016-01-21 deposited with the CCDC.
2016-02-12 downloaded from the CCDC.
;
_cell_angle_alpha 111.384(2)
_cell_angle_beta 114.4280(10)
_cell_angle_gamma 98.357(4)
_cell_formula_units_Z 1
_cell_length_a 14.1591(19)
_cell_length_b 14.3016(19)
_cell_length_c 15.0587(19)
_cell_measurement_reflns_used 6384
_cell_measurement_temperature 293(2)
_cell_measurement_theta_max 27.5086
_cell_measurement_theta_min 3.1930
_cell_volume 2422.4(6)
_computing_structure_refinement 'SHELXL-97 (Sheldrick, 1997)'
_computing_structure_solution 'SHELXS-97 (Sheldrick, 1990)'
_diffrn_ambient_temperature 293(2)
_diffrn_measured_fraction_theta_full 0.974
_diffrn_measured_fraction_theta_max 0.974
_diffrn_measurement_device_type Rigaku
_diffrn_radiation_monochromator graphite
_diffrn_radiation_source 'fine-focus sealed tube'
_diffrn_radiation_type MoK\a
_diffrn_radiation_wavelength 0.71073
_diffrn_reflns_av_R_equivalents 0.0537
_diffrn_reflns_av_sigmaI/netI 0.0754
_diffrn_reflns_limit_h_max 18
_diffrn_reflns_limit_h_min -18
_diffrn_reflns_limit_k_max 18
_diffrn_reflns_limit_k_min -18
_diffrn_reflns_limit_l_max 19
_diffrn_reflns_limit_l_min -19
_diffrn_reflns_number 24844
_diffrn_reflns_theta_full 27.54
_diffrn_reflns_theta_max 27.54
_diffrn_reflns_theta_min 3.11
_exptl_absorpt_coefficient_mu 0.810
_exptl_absorpt_correction_T_max 0.8549
_exptl_absorpt_correction_T_min 0.7378
_exptl_absorpt_correction_type multi-scan
_exptl_crystal_colour colourless
_exptl_crystal_density_diffrn 1.242
_exptl_crystal_density_method 'not measured'
_exptl_crystal_description polyhedron
_exptl_crystal_F_000 942
_exptl_crystal_size_max 0.40
_exptl_crystal_size_mid 0.25
_exptl_crystal_size_min 0.20
_platon_squeeze_details
;
;
_refine_diff_density_max 1.489
_refine_diff_density_min -0.898
_refine_diff_density_rms 0.128
_refine_ls_extinction_method none
_refine_ls_goodness_of_fit_ref 1.072
_refine_ls_hydrogen_treatment mixed
_refine_ls_matrix_type full
_refine_ls_number_parameters 454
_refine_ls_number_reflns 10884
_refine_ls_number_restraints 28
_refine_ls_restrained_S_all 1.074
_refine_ls_R_factor_all 0.0873
_refine_ls_R_factor_gt 0.0772
_refine_ls_shift/su_max 0.021
_refine_ls_shift/su_mean 0.002
_refine_ls_structure_factor_coef Fsqd
_refine_ls_weighting_details 'calc w=1/[\s^2^(Fo^2^)+(0.1622P)^2^+2.4737P] where P=(Fo^2^+2Fc^2^)/3'
_refine_ls_weighting_scheme calc
_refine_ls_wR_factor_gt 0.2596
_refine_ls_wR_factor_ref 0.2679
_reflns_number_gt 8226
_reflns_number_total 10884
_reflns_threshold_expression >2sigma(I)
_cod_data_source_file c6dt00333h2.cif
_cod_data_source_block a
_cod_depositor_comments
;
The following automatic conversions were performed:

'_exptl_absorpt_correction_type' value 'MULTI SCAN' changed to
'multi-scan' according to
/usr/data/users/saulius/crontab/automatic-downloads/rss-feeds/RSC/lib/dictionaries/cif_core.dic
dictionary named 'cif_core.dic' version 2.4.2 from 2011-04-26.

Automatic conversion script
Id: cif_fix_values 4268 2015-11-12 08:31:59Z antanas 

 Adding full bibliography for 7038404.cif.
;
_cod_database_code 7038404

loop_
_symmetry_equiv_pos_as_xyz
'x, y, z'
'-x, -y, -z'

loop_
_atom_site_label
_atom_site_type_symbol
_atom_site_fract_x
_atom_site_fract_y
_atom_site_fract_z
_atom_site_U_iso_or_equiv
_atom_site_adp_type
_atom_site_occupancy
_atom_site_symmetry_multiplicity
_atom_site_calc_flag
_atom_site_refinement_flags
Cd1 Cd 0.67487(3) 0.77172(3) 0.36911(3) 0.04557(18) Uani 1 1 d .
Ti2 Ti 0.45293(7) 0.64621(7) 0.09272(7) 0.0396(2) Uani 1 1 d .
Ti1 Ti 0.32985(7) 0.45046(8) -0.17052(7) 0.0433(3) Uani 1 1 d .
O1 O 0.4400(3) 0.5695(3) -0.0374(3) 0.0377(7) Uani 1 1 d .
O2 O 0.4135(3) 0.3674(3) -0.1836(3) 0.0408(7) Uani 1 1 d .
O3 O 0.6833(5) 0.6362(4) 0.4160(4) 0.0716(14) Uani 1 1 d .
O4 O 0.5298(4) 0.7889(3) 0.1260(3) 0.0588(11) Uani 1 1 d .
O5 O 0.3652(4) 0.5186(4) 0.0867(4) 0.0594(11) Uani 1 1 d .
O6 O 0.6457(5) 0.8923(4) 0.3068(4) 0.0716(14) Uani 1 1 d .
O7 O 0.2870(4) 0.3871(4) -0.0852(4) 0.0632(12) Uani 1 1 d .
O8 O 0.4321(4) 0.7242(4) 0.2254(4) 0.0615(11) Uani 1 1 d .
O9 O 0.3438(4) 0.5040(4) -0.2688(3) 0.0646(12) Uani 1 1 d .
O11 O 0.2248(4) 0.5383(5) -0.1608(4) 0.090(2) Uani 1 1 d .
O12 O 0.5336(5) 0.7730(6) 0.4013(5) 0.092(2) Uani 1 1 d .
O13 O 0.8465(5) 0.8268(4) 0.4049(6) 0.0902(19) Uani 1 1 d .
O14 O 0.7720(6) 0.8791(5) 0.5674(4) 0.0933(19) Uani 1 1 d .
O15 O 0.1874(4) 0.3406(4) -0.3001(4) 0.0730(14) Uani 1 1 d .
O16 O 0.3074(4) 0.6697(4) 0.0124(4) 0.0756(16) Uani 1 1 d .
C1 C 0.1393(13) 0.6699(13) -0.1248(10) 0.176(6) Uani 1 1 d U
C3 C 0.7492(14) 0.8751(8) 0.6349(7) 0.116(5) Uani 1 1 d .
C4 C 0.5794(11) 0.9788(6) 0.1961(7) 0.116(4) Uani 1 1 d DU
C5A C 0.8476(10) 0.9192(8) 0.7572(6) 0.101(3) Uani 1 1 d .
H5AA H 0.9162 0.9493 0.7627 0.152 Uiso 1 1 calc R
H5AB H 0.8505 0.8616 0.7754 0.152 Uiso 1 1 calc R
H5AC H 0.8357 0.9735 0.8076 0.152 Uiso 1 1 calc R
C6 C 1.0014(6) 0.7784(9) 0.4053(9) 0.106(4) Uani 1 1 d .
C7 C 0.6503(8) 0.8350(11) 0.6134(7) 0.099(3) Uani 1 1 d .
H7A H 0.5989 0.8120 0.5371 0.148 Uiso 1 1 calc R
H7B H 0.6335 0.8883 0.6595 0.148 Uiso 1 1 calc R
H7C H 0.6446 0.7748 0.6276 0.148 Uiso 1 1 calc R
C8 C 0.3458(7) 0.7643(8) 0.3343(7) 0.082(2) Uani 1 1 d DU
C9 C 0.6738(7) 0.5441(5) 0.3682(5) 0.0637(17) Uani 1 1 d .
C10 C 0.5877(6) 0.8800(5) 0.2133(5) 0.0601(16) Uani 1 1 d .
C11 C 0.2334(6) 0.6245(6) -0.0880(5) 0.074(2) Uani 1 1 d .
C12 C 0.8773(5) 0.7560(6) 0.3678(5) 0.0632(17) Uani 1 1 d .
C13 C 0.3112(5) 0.4212(6) 0.0122(6) 0.0609(16) Uani 1 1 d .
C14 C 0.4449(5) 0.7519(5) 0.3202(5) 0.0551(14) Uani 1 1 d .
C16 C 0.4584(15) 0.9454(15) 0.1042(17) 0.223(9) Uani 1 1 d DU
H16A H 0.4451 0.8899 0.0361 0.335 Uiso 1 1 calc R
H16B H 0.4463 1.0063 0.0947 0.335 Uiso 1 1 calc R
H16C H 0.4087 0.9194 0.1250 0.335 Uiso 1 1 calc R
C17 C 0.626(3) 0.983(2) 0.124(3) 0.343(18) Uani 1 1 d DU
H17A H 0.7044 0.9999 0.1646 0.515 Uiso 1 1 calc R
H17B H 0.6102 1.0370 0.1032 0.515 Uiso 1 1 calc R
H17C H 0.5925 0.9146 0.0596 0.515 Uiso 1 1 calc R
C19 C 0.801(3) 0.5074(17) 0.501(2) 0.35(3) Uani 1 1 d .
H19A H 0.8379 0.4901 0.4595 0.532 Uiso 1 1 calc R
H19B H 0.8118 0.4699 0.5438 0.532 Uiso 1 1 calc R
H19C H 0.8306 0.5832 0.5494 0.532 Uiso 1 1 calc R
C21 C 0.0324(17) 0.585(3) -0.158(3) 0.324(18) Uani 1 1 d U
H21A H -0.0291 0.6089 -0.1825 0.485 Uiso 1 1 calc R
H21B H 0.0416 0.5759 -0.0951 0.485 Uiso 1 1 calc R
H21C H 0.0185 0.5181 -0.2165 0.485 Uiso 1 1 calc R
C23 C 0.601(3) 1.0686(12) 0.3021(14) 0.343(19) Uani 1 1 d DU
H23A H 0.6760 1.0906 0.3590 0.514 Uiso 1 1 calc R
H23B H 0.5518 1.0440 0.3244 0.514 Uiso 1 1 calc R
H23C H 0.5875 1.1282 0.2903 0.514 Uiso 1 1 calc R
C24 C 1.0044(15) 0.717(2) 0.295(2) 0.34(2) Uani 1 1 d .
H24A H 0.9689 0.6416 0.2634 0.509 Uiso 1 1 calc R
H24B H 1.0798 0.7324 0.3116 0.509 Uiso 1 1 calc R
H24C H 0.9661 0.7412 0.2428 0.509 Uiso 1 1 calc R
C26 C 1.0432(10) 0.7301(19) 0.474(3) 0.287(19) Uani 1 1 d .
H26A H 1.0400 0.7647 0.5404 0.430 Uiso 1 1 calc R
H26B H 1.1185 0.7377 0.4937 0.430 Uiso 1 1 calc R
H26C H 0.9991 0.6554 0.4354 0.430 Uiso 1 1 calc R
C27 C 0.3618(16) 0.765(3) 0.4386(17) 0.264(12) Uani 1 1 d DU
H27A H 0.4357 0.8106 0.4977 0.396 Uiso 1 1 calc R
H27B H 0.3504 0.6933 0.4294 0.396 Uiso 1 1 calc R
H27C H 0.3096 0.7907 0.4559 0.396 Uiso 1 1 calc R
C28 C 0.653(4) 0.511(2) 0.509(3) 0.34(2) Uani 1 1 d .
H28A H 0.6639 0.4686 0.5466 0.509 Uiso 1 1 calc R
H28B H 0.5764 0.5016 0.4706 0.509 Uiso 1 1 calc R
H28C H 0.6954 0.5852 0.5615 0.509 Uiso 1 1 calc R
C29 C 0.3654(19) 0.8834(13) 0.372(3) 0.255(12) Uani 1 1 d DU
H29A H 0.4327 0.9248 0.4418 0.383 Uiso 1 1 calc R
H29B H 0.3045 0.8993 0.3789 0.383 Uiso 1 1 calc R
H29C H 0.3712 0.9010 0.3180 0.383 Uiso 1 1 calc R
C30 C 0.1069(19) 0.658(2) -0.2361(12) 0.232(14) Uani 1 1 d .
H30A H 0.1639 0.7079 -0.2315 0.349 Uiso 1 1 calc R
H30B H 0.0389 0.6710 -0.2654 0.349 Uiso 1 1 calc R
H30C H 0.0968 0.5860 -0.2839 0.349 Uiso 1 1 calc R
C31 C 0.2405(10) 0.688(2) 0.2262(14) 0.288(15) Uani 1 1 d DU
H31A H 0.1777 0.6950 0.2345 0.432 Uiso 1 1 calc R
H31B H 0.2392 0.6161 0.2059 0.432 Uiso 1 1 calc R
H31C H 0.2376 0.7059 0.1695 0.432 Uiso 1 1 calc R
C32 C 1.0588(9) 0.8991(15) 0.4544(17) 0.198(9) Uani 1 1 d .
H32A H 1.0603 0.9366 0.5227 0.298 Uiso 1 1 calc R
H32B H 1.0188 0.9232 0.4033 0.298 Uiso 1 1 calc R
H32C H 1.1332 0.9131 0.4680 0.298 Uiso 1 1 calc R
C33 C 0.1679(12) 0.7756(12) -0.0377(10) 0.176(6) Uani 1 1 d .
H33A H 0.2376 0.8216 -0.0181 0.264 Uiso 1 1 calc R
H33B H 0.1735 0.7703 0.0259 0.264 Uiso 1 1 calc R
H33C H 0.1116 0.8049 -0.0634 0.264 Uiso 1 1 calc R
C34 C 0.651(2) 0.3625(11) 0.3574(13) 0.240(14) Uani 1 1 d .
H34A H 0.6894 0.3486 0.3168 0.361 Uiso 1 1 calc R
H34B H 0.5732 0.3376 0.3067 0.361 Uiso 1 1 calc R
H34C H 0.6653 0.3257 0.4010 0.361 Uiso 1 1 calc R
C35 C 0.6905(11) 0.4774(7) 0.4300(7) 0.105(4) Uani 1 1 d .
C2 C 0.2765(9) 0.3421(8) 0.0482(9) 0.112(4) Uani 1 1 d DU
C18 C 0.1594(17) 0.336(2) 0.023(3) 0.273(12) Uani 1 1 d DU
C20 C 0.225(3) 0.2295(13) -0.051(2) 0.302(17) Uani 1 1 d DU
C36 C 0.337(3) 0.389(2) 0.1700(13) 0.297(17) Uani 1 1 d DU

loop_
_atom_site_aniso_label
_atom_site_aniso_U_11
_atom_site_aniso_U_22
_atom_site_aniso_U_33
_atom_site_aniso_U_23
_atom_site_aniso_U_13
_atom_site_aniso_U_12
Cd1 0.0471(3) 0.0483(3) 0.0377(2) 0.01857(19) 0.01847(18) 0.02135(19)
Ti2 0.0355(4) 0.0401(5) 0.0381(4) 0.0134(4) 0.0174(4) 0.0173(4)
Ti1 0.0329(4) 0.0458(5) 0.0385(4) 0.0123(4) 0.0126(4) 0.0184(4)
O1 0.0345(16) 0.0356(16) 0.0370(16) 0.0139(13) 0.0150(13) 0.0149(13)
O2 0.0383(17) 0.0428(18) 0.0357(16) 0.0149(14) 0.0167(14) 0.0155(15)
O3 0.109(4) 0.058(3) 0.055(2) 0.030(2) 0.043(3) 0.036(3)
O4 0.077(3) 0.041(2) 0.046(2) 0.0174(17) 0.024(2) 0.016(2)
O5 0.048(2) 0.063(3) 0.056(2) 0.016(2) 0.0331(19) 0.0039(19)
O6 0.086(3) 0.049(2) 0.050(2) 0.0223(19) 0.013(2) 0.013(2)
O7 0.054(2) 0.057(2) 0.062(3) 0.011(2) 0.036(2) 0.001(2)
O8 0.059(3) 0.068(3) 0.059(2) 0.018(2) 0.039(2) 0.025(2)
O9 0.083(3) 0.056(2) 0.047(2) 0.0264(19) 0.022(2) 0.031(2)
O11 0.056(3) 0.093(4) 0.062(3) -0.001(3) 0.003(2) 0.054(3)
O12 0.075(3) 0.169(6) 0.075(3) 0.071(4) 0.050(3) 0.074(4)
O13 0.055(3) 0.062(3) 0.120(5) 0.015(3) 0.043(3) 0.015(2)
O14 0.108(5) 0.084(4) 0.049(3) 0.017(3) 0.027(3) 0.013(3)
O15 0.039(2) 0.073(3) 0.056(2) 0.001(2) 0.0100(19) 0.010(2)
O16 0.054(3) 0.089(3) 0.052(2) 0.008(2) 0.014(2) 0.049(3)
C1 0.132(7) 0.175(9) 0.103(5) -0.004(5) -0.004(5) 0.130(7)
C3 0.217(15) 0.070(5) 0.046(4) 0.027(4) 0.051(6) 0.058(7)
C4 0.195(11) 0.044(4) 0.068(5) 0.034(3) 0.033(5) 0.023(5)
C5A 0.150(9) 0.091(6) 0.050(4) 0.038(4) 0.031(5) 0.058(6)
C6 0.035(3) 0.099(7) 0.116(7) 0.007(6) 0.024(4) 0.005(4)
C7 0.080(6) 0.162(10) 0.063(5) 0.062(6) 0.039(4) 0.034(6)
C8 0.072(4) 0.125(7) 0.084(5) 0.050(5) 0.060(4) 0.061(5)
C9 0.080(4) 0.055(4) 0.052(3) 0.032(3) 0.023(3) 0.026(3)
C10 0.078(4) 0.037(3) 0.050(3) 0.018(2) 0.023(3) 0.016(3)
C11 0.054(4) 0.083(5) 0.051(3) 0.008(3) 0.010(3) 0.049(4)
C12 0.037(3) 0.065(4) 0.057(3) 0.012(3) 0.016(3) 0.006(3)
C13 0.048(3) 0.064(4) 0.070(4) 0.024(3) 0.039(3) 0.009(3)
C14 0.052(3) 0.068(4) 0.060(3) 0.029(3) 0.038(3) 0.033(3)
C16 0.224(15) 0.165(15) 0.231(17) 0.122(12) 0.035(12) 0.114(14)
C17 0.57(4) 0.32(3) 0.69(5) 0.44(3) 0.54(5) 0.33(3)
C19 0.34(3) 0.168(18) 0.24(2) 0.154(19) -0.13(2) 0.00(2)
C21 0.133(14) 0.41(3) 0.48(5) 0.22(4) 0.15(2) 0.205(19)
C23 0.70(5) 0.088(9) 0.133(11) 0.050(7) 0.109(16) 0.187(18)
C24 0.096(11) 0.41(4) 0.30(3) -0.05(3) 0.135(17) 0.021(17)
C26 0.049(6) 0.25(2) 0.50(4) 0.27(3) 0.014(13) 0.033(9)
C27 0.195(15) 0.62(4) 0.285(17) 0.36(3) 0.212(15) 0.27(2)
C28 0.79(8) 0.26(3) 0.40(4) 0.28(3) 0.50(5) 0.32(4)
C29 0.251(19) 0.164(10) 0.54(4) 0.176(16) 0.32(2) 0.157(12)
C30 0.25(2) 0.33(3) 0.110(10) 0.090(13) 0.052(12) 0.25(2)
C31 0.063(6) 0.41(3) 0.188(11) -0.038(16) 0.077(7) 0.015(11)
C32 0.047(5) 0.198(17) 0.27(2) 0.099(16) 0.039(9) -0.008(8)
C33 0.132(7) 0.175(9) 0.103(5) -0.004(5) -0.004(5) 0.130(7)
C34 0.48(4) 0.088(8) 0.142(12) 0.085(9) 0.122(19) 0.083(15)
C35 0.180(11) 0.078(5) 0.063(4) 0.050(4) 0.046(6) 0.060(6)
C2 0.119(7) 0.093(6) 0.121(7) 0.037(5) 0.087(6) -0.011(6)
C18 0.206(15) 0.37(3) 0.52(4) 0.35(3) 0.27(2) 0.16(2)
C20 0.52(5) 0.091(9) 0.28(2) 0.040(10) 0.27(3) 0.002(16)
C36 0.42(3) 0.214(19) 0.146(9) 0.113(12) 0.078(17) -0.06(2)

loop_
_atom_type_symbol
_atom_type_description
_atom_type_scat_dispersion_real
_atom_type_scat_dispersion_imag
_atom_type_scat_source
C C 0.0033 0.0016 'International Tables Vol C Tables 4.2.6.8 and 6.1.1.4'
H H 0.0000 0.0000 'International Tables Vol C Tables 4.2.6.8 and 6.1.1.4'
O O 0.0106 0.0060 'International Tables Vol C Tables 4.2.6.8 and 6.1.1.4'
Ti Ti 0.2776 0.4457 'International Tables Vol C Tables 4.2.6.8 and 6.1.1.4'
Cd Cd -0.8075 1.2024 'International Tables Vol C Tables 4.2.6.8 and 6.1.1.4'

loop_
_geom_angle_atom_site_label_1
_geom_angle_atom_site_label_2
_geom_angle_atom_site_label_3
_geom_angle
_geom_angle_site_symmetry_1
_geom_angle_site_symmetry_3
O13 Cd1 O12 156.6(3) . .
O13 Cd1 O6 87.1(2) . .
O12 Cd1 O6 91.0(2) . .
O13 Cd1 O3 98.5(2) . .
O12 Cd1 O3 85.5(2) . .
O6 Cd1 O3 173.17(19) . .
O13 Cd1 O2 100.86(18) . 2_665
O12 Cd1 O2 102.5(2) . 2_665
O6 Cd1 O2 89.86(15) . 2_665
O3 Cd1 O2 85.19(15) . 2_665
O13 Cd1 O14 79.2(3) . .
O12 Cd1 O14 78.6(2) . .
O6 Cd1 O14 103.6(2) . .
O3 Cd1 O14 81.4(2) . .
O2 Cd1 O14 166.48(19) 2_665 .
O1 Ti2 O2 98.01(15) . 2_665
O1 Ti2 O4 100.28(17) . .
O2 Ti2 O4 92.70(18) 2_665 .
O1 Ti2 O5 93.12(17) . .
O2 Ti2 O5 89.58(19) 2_665 .
O4 Ti2 O5 165.95(18) . .
O1 Ti2 O16 89.15(17) . .
O2 Ti2 O16 172.75(17) 2_665 .
O4 Ti2 O16 87.1(2) . .
O5 Ti2 O16 88.9(2) . .
O1 Ti2 O8 167.97(18) . .
O2 Ti2 O8 92.40(17) 2_665 .
O4 Ti2 O8 85.15(19) . .
O5 Ti2 O8 80.90(18) . .
O16 Ti2 O8 80.36(19) . .
O1 Ti2 Ti1 23.09(11) . .
O2 Ti2 Ti1 110.48(11) 2_665 .
O4 Ti2 Ti1 117.64(12) . .
O5 Ti2 Ti1 74.24(12) . .
O16 Ti2 Ti1 75.91(12) . .
O8 Ti2 Ti1 145.65(14) . .
O2 Ti1 O1 97.75(15) . .
O2 Ti1 O9 95.29(19) . .
O1 Ti1 O9 96.69(18) . .
O2 Ti1 O15 96.10(19) . .
O1 Ti1 O15 165.12(18) . .
O9 Ti1 O15 87.4(2) . .
O2 Ti1 O7 90.52(19) . .
O1 Ti1 O7 90.28(16) . .
O9 Ti1 O7 170.2(2) . .
O15 Ti1 O7 84.2(2) . .
O2 Ti1 O11 176.6(2) . .
O1 Ti1 O11 85.25(17) . .
O9 Ti1 O11 85.9(3) . .
O15 Ti1 O11 80.8(2) . .
O7 Ti1 O11 87.9(3) . .
O2 Ti1 Ti2 110.16(11) . .
O1 Ti1 Ti2 21.85(11) . .
O9 Ti1 Ti2 112.29(14) . .
O15 Ti1 Ti2 144.68(15) . .
O7 Ti1 Ti2 72.74(12) . .
O11 Ti1 Ti2 72.21(13) . .
Ti2 O1 Ti1 135.1(2) . .
Ti1 O2 Ti2 139.31(19) . 2_665
Ti1 O2 Cd1 109.97(16) . 2_665
Ti2 O2 Cd1 110.65(16) 2_665 2_665
C9 O3 Cd1 134.0(4) . .
C10 O4 Ti2 135.8(4) . .
C13 O5 Ti2 133.0(4) . .
C10 O6 Cd1 131.0(4) . .
C13 O7 Ti1 134.5(4) . .
C14 O8 Ti2 156.4(5) . .
C9 O9 Ti1 132.3(4) 2_665 .
C11 O11 Ti1 134.9(4) . .
C14 O12 Cd1 114.2(4) . .
C12 O13 Cd1 114.3(5) . .
C3 O14 Cd1 130.9(8) . .
C12 O15 Ti1 152.5(5) 2_665 .
C11 O16 Ti2 131.4(4) . .
C33 C1 C30 117.8(18) . .
C33 C1 C11 110.3(8) . .
C30 C1 C11 109.5(11) . .
C33 C1 C21 114.6(19) . .
C30 C1 C21 97.4(17) . .
C11 C1 C21 106.0(15) . .
O14 C3 C7 124.2(10) . .
O14 C3 C5A 117.9(14) . .
C7 C3 C5A 117.9(10) . .
C17 C4 C23 128.5(18) . .
C17 C4 C10 108.7(10) . .
C23 C4 C10 108.4(8) . .
C17 C4 C16 93.7(18) . .
C23 C4 C16 109.1(18) . .
C10 C4 C16 105.7(9) . .
C26 C6 C32 117.4(14) . .
C26 C6 C12 107.9(11) . .
C32 C6 C12 108.4(9) . .
C26 C6 C24 108.5(19) . .
C32 C6 C24 108.6(16) . .
C12 C6 C24 105.2(9) . .
C27 C8 C31 119.8(15) . .
C27 C8 C14 110.7(8) . .
C31 C8 C14 108.9(7) . .
C27 C8 C29 97.7(16) . .
C31 C8 C29 115.6(17) . .
C14 C8 C29 102.6(8) . .
O3 C9 O9 125.4(6) . 2_665
O3 C9 C35 119.1(6) . .
O9 C9 C35 115.4(6) 2_665 .
O6 C10 O4 124.8(6) . .
O6 C10 C4 119.5(6) . .
O4 C10 C4 115.6(6) . .
O16 C11 O11 124.2(6) . .
O16 C11 C1 118.8(6) . .
O11 C11 C1 116.7(6) . .
O13 C12 O15 123.2(6) . 2_665
O13 C12 C6 120.5(7) . .
O15 C12 C6 116.3(7) 2_665 .
O7 C13 O5 124.7(6) . .
O7 C13 C2 118.5(7) . .
O5 C13 C2 116.8(6) . .
O12 C14 O8 123.1(6) . .
O12 C14 C8 119.4(6) . .
O8 C14 C8 117.4(6) . .
C19 C35 C28 100(2) . .
C19 C35 C34 106.7(18) . .
C28 C35 C34 116.6(17) . .
C19 C35 C9 108.9(14) . .
C28 C35 C9 110.2(11) . .
C34 C35 C9 113.6(8) . .
C36 C2 C13 110.9(10) . .
C36 C2 C18 102(2) . .
C13 C2 C18 104.5(11) . .
C36 C2 C20 136.6(18) . .
C13 C2 C20 107.4(11) . .
C18 C2 C20 87(2) . .

loop_
_geom_bond_atom_site_label_1
_geom_bond_atom_site_label_2
_geom_bond_distance
_geom_bond_site_symmetry_2
Cd1 O13 2.206(5) .
Cd1 O12 2.246(5) .
Cd1 O6 2.257(5) .
Cd1 O3 2.295(5) .
Cd1 O2 2.379(3) 2_665
Cd1 O14 2.411(5) .
Ti2 O1 1.776(3) .
Ti2 O2 1.910(4) 2_665
Ti2 O4 1.938(4) .
Ti2 O5 2.002(4) .
Ti2 O16 2.064(4) .
Ti2 O8 2.070(4) .
Ti2 Ti1 3.3710(13) .
Ti1 O2 1.812(4) .
Ti1 O1 1.872(3) .
Ti1 O9 1.960(5) .
Ti1 O15 1.983(4) .
Ti1 O7 2.043(5) .
Ti1 O11 2.098(4) .
O2 Ti2 1.910(4) 2_665
O2 Cd1 2.379(3) 2_665
O3 C9 1.204(8) .
O4 C10 1.283(7) .
O5 C13 1.275(8) .
O6 C10 1.228(8) .
O7 C13 1.233(8) .
O8 C14 1.256(7) .
O9 C9 1.292(8) 2_665
O11 C11 1.264(8) .
O12 C14 1.230(8) .
O13 C12 1.201(9) .
O14 C3 1.204(13) .
O15 C12 1.273(8) 2_665
O16 C11 1.258(7) .
C1 C33 1.451(15) .
C1 C30 1.48(2) .
C1 C11 1.551(11) .
C1 C21 1.55(3) .
C3 C7 1.284(17) .
C3 C5A 1.583(13) .
C4 C17 1.488(15) .
C4 C23 1.512(14) .
C4 C10 1.538(9) .
C4 C16 1.549(15) .
C6 C26 1.43(2) .
C6 C32 1.53(2) .
C6 C12 1.548(10) .
C6 C24 1.60(2) .
C8 C27 1.488(12) .
C8 C31 1.511(14) .
C8 C14 1.528(8) .
C8 C29 1.526(14) .
C9 O9 1.292(8) 2_665
C9 C35 1.537(9) .
C12 O15 1.273(8) 2_665
C13 C2 1.524(12) .
C19 C35 1.36(3) .
C28 C35 1.44(2) .
C34 C35 1.458(16) .
C2 C36 1.477(15) .
C2 C18 1.521(16) .
C2 C20 1.535(15) .

loop_
_platon_squeeze_void_nr
_platon_squeeze_void_average_x
_platon_squeeze_void_average_y
_platon_squeeze_void_average_z
_platon_squeeze_void_volume
_platon_squeeze_void_count_electrons
1 0.000 0.000 0.000 343.8 -0.8
2 0.180 0.319 0.236 7.3 0.6
3 0.819 0.681 0.764 7.2 0.7
